data_4030546
loop_
_publ_author_name
'Mori-Quiroz, Luis M'
'Maleczka, Jr, Robert E'

_publ_section_title
;
 Stereoconvergent [1,2]- and [1,4]-Wittig Rearrangements of
 2-Silyl-6-aryl-5,6-dihydropyrans: A Tale of Steric vs Electronic
 Regiocontrol of Divergent Pathways.
;
_journal_issue 2
_journal_name_full 'The Journal of organic chemistry'
_journal_page_first 1163
_journal_paper_doi 10.1021/jo5026942
_journal_volume 80
_journal_year 2015
_chemical_absolute_configuration ad
_chemical_formula_moiety 'C21 H24 N2 O6 Si'
_chemical_formula_sum 'C21 H24 N2 O6 Si'
_chemical_formula_weight 428.51
_space_group_IT_number 19
_symmetry_cell_setting orthorhombic
_symmetry_Int_Tables_number 19
_symmetry_space_group_name_Hall 'P 2ac 2ab'
_symmetry_space_group_name_H-M 'P 21 21 21'
_atom_sites_solution_hydrogens geom
_atom_sites_solution_primary direct
_atom_sites_solution_secondary difmap
_audit_creation_method SHELXL-97
_cell_angle_alpha 90.00
_cell_angle_beta 90.00
_cell_angle_gamma 90.00
_cell_formula_units_Z 4
_cell_length_a 6.6788(4)
_cell_length_b 9.7813(6)
_cell_length_c 33.0675(16)
_cell_measurement_reflns_used 2727
_cell_measurement_temperature 173(2)
_cell_measurement_theta_max 65.88
_cell_measurement_theta_min 5.25
_cell_volume 2160.2(2)
_computing_cell_refinement 'APEX2 (BRUKER, V2010.11-3, 2010)'
_computing_data_collection 'COSMO (BRUKER, V1.61, 2009)'
_computing_data_reduction 'SAINT (BRUKER, V7.68A, 2010)'
_computing_molecular_graphics 'SHELXTL (Sheldrick, Acta Cryst. A64 2008, 112-122)'
_computing_publication_material 'SHELXTL (Sheldrick, Acta Cryst. A64 2008, 112-122)'
_computing_structure_refinement 'SHELXL (Sheldrick, Acta Cryst. A64 2008, 112-122)'
_computing_structure_solution 'SHELXS (Sheldrick, Acta Cryst. A64 2008, 112-122)'
_diffrn_ambient_temperature 173(2)
_diffrn_detector_area_resol_mean 836.6
_diffrn_measured_fraction_theta_full 0.971
_diffrn_measured_fraction_theta_max 0.971
_diffrn_measurement_device_type 'Bruker APEX-II CCD'
_diffrn_measurement_method '\w,and/f 0.5 deg'
_diffrn_radiation_monochromator graphite
_diffrn_radiation_probe x-ray
_diffrn_radiation_type CuK\a
_diffrn_radiation_wavelength 1.54178
_diffrn_reflns_av_R_equivalents 0.0596
_diffrn_reflns_av_sigmaI/netI 0.0743
_diffrn_reflns_limit_h_max 6
_diffrn_reflns_limit_h_min -7
_diffrn_reflns_limit_k_max 11
_diffrn_reflns_limit_k_min -11
_diffrn_reflns_limit_l_max 38
_diffrn_reflns_limit_l_min -36
_diffrn_reflns_number 8614
_diffrn_reflns_theta_full 67.26
_diffrn_reflns_theta_max 67.26
_diffrn_reflns_theta_min 2.67
_diffrn_source 'fine-focus sealed tube'
_exptl_absorpt_coefficient_mu 1.304
_exptl_absorpt_correction_T_max 0.9644
_exptl_absorpt_correction_T_min 0.6531
_exptl_absorpt_correction_type multi-scan
_exptl_absorpt_process_details SADABS
_exptl_crystal_colour colourless
_exptl_crystal_density_diffrn 1.318
_exptl_crystal_density_method 'not measured'
_exptl_crystal_description needle
_exptl_crystal_F_000 904
_exptl_crystal_size_max 0.36
_exptl_crystal_size_mid 0.09
_exptl_crystal_size_min 0.03
_refine_diff_density_max 0.835
_refine_diff_density_min -0.324
_refine_diff_density_rms 0.087
_refine_ls_abs_structure_details 'Flack H D (1983), Acta Cryst. A39, 876-881'
_refine_ls_abs_structure_Flack -0.03(9)
_refine_ls_extinction_method none
_refine_ls_goodness_of_fit_ref 1.088
_refine_ls_hydrogen_treatment constr
_refine_ls_matrix_type full
_refine_ls_number_parameters 274
_refine_ls_number_reflns 3585
_refine_ls_number_restraints 0
_refine_ls_restrained_S_all 1.088
_refine_ls_R_factor_all 0.1006
_refine_ls_R_factor_gt 0.0834
_refine_ls_shift/su_max 0.000
_refine_ls_shift/su_mean 0.000
_refine_ls_structure_factor_coef Fsqd
_refine_ls_weighting_details 'calc w=1/[\s^2^(Fo^2^)+(0.1223P)^2^+2.3890P] where P=(Fo^2^+2Fc^2^)/3'
_refine_ls_weighting_scheme calc
_refine_ls_wR_factor_gt 0.2177
_refine_ls_wR_factor_ref 0.2276
_reflns_number_gt 2892
_reflns_number_total 3585
_reflns_threshold_expression >2sigma(I)
_cod_data_source_file jo5026942_si_003.cif
_cod_data_source_block rem312
_cod_depositor_comments
;
The following automatic conversions were performed:

'_exptl_absorpt_correction_type' value 'Multi-scan' changed to
'multi-scan' according to
/usr/data/users/saulius/automatic-downloads/current/ACS/lib/dictionaries/cif_core.dic
dictionary named 'cif_core.dic' version 2.4.2 from 2011-04-26.

Automatic conversion script
Id: cif_fix_values 3008 2015-01-20 13:52:24Z robertas 
;
_cod_database_code 4030546
_contact_crystallographer_name 'Richard Staples'
_contact_crystallographer_email staples@chemistry.msu.com

loop_
_symmetry_equiv_pos_as_xyz
'x, y, z'
'x+1/2, -y+1/2, -z'
'-x, y+1/2, -z+1/2'
'-x+1/2, -y, z+1/2'

loop_
_atom_site_label
_atom_site_type_symbol
_atom_site_fract_x
_atom_site_fract_y
_atom_site_fract_z
_atom_site_U_iso_or_equiv
_atom_site_adp_type
_atom_site_occupancy
_atom_site_symmetry_multiplicity
_atom_site_calc_flag
_atom_site_refinement_flags
Si1 Si 0.1583(2) 0.00625(18) 0.19725(5) 0.0348(4) Uani 1 1 d .
O1 O 0.2080(6) 0.1216(4) 0.11836(12) 0.0357(10) Uani 1 1 d .
O2 O -0.1217(7) 0.1565(5) 0.12960(15) 0.0496(12) Uani 1 1 d .
O3 O 0.5487(7) 0.3493(5) 0.01082(14) 0.0484(12) Uani 1 1 d .
O4 O 0.3835(8) 0.4826(7) -0.02816(16) 0.0670(16) Uani 1 1 d .
O5 O -0.2145(9) 0.6978(5) 0.02734(16) 0.0592(14) Uani 1 1 d .
O6 O -0.3930(7) 0.5826(5) 0.06963(16) 0.0488(12) Uani 1 1 d .
N1 N 0.4014(7) 0.4177(5) 0.00245(16) 0.0372(12) Uani 1 1 d .
N2 N -0.2407(9) 0.6000(5) 0.04924(16) 0.0430(13) Uani 1 1 d .
C1 C 0.2217(9) -0.0121(6) 0.14015(17) 0.0338(13) Uani 1 1 d .
C2 C 0.1213(10) -0.1200(6) 0.11183(18) 0.0341(13) Uani 1 1 d .
H2 H -0.0108 -0.0838 0.1024 0.041 Uiso 1 1 calc R
C3 C 0.2652(10) -0.1279(7) 0.07547(19) 0.0420(15) Uani 1 1 d .
H3A H 0.2154 -0.0702 0.0530 0.050 Uiso 1 1 calc R
H3B H 0.2764 -0.2233 0.0657 0.050 Uiso 1 1 calc R
C4 C 0.4718(10) -0.0754(6) 0.0903(2) 0.0430(16) Uani 1 1 d .
H4A H 0.5764 -0.1457 0.0861 0.052 Uiso 1 1 calc R
H4B H 0.5107 0.0086 0.0756 0.052 Uiso 1 1 calc R
C5 C 0.4458(9) -0.0460(6) 0.1349(2) 0.0370(14) Uani 1 1 d .
H5A H 0.5301 0.0323 0.1432 0.044 Uiso 1 1 calc R
H5B H 0.4831 -0.1268 0.1513 0.044 Uiso 1 1 calc R
C6 C 0.0884(9) -0.2563(6) 0.13296(17) 0.0316(13) Uani 1 1 d .
C7 C -0.1012(10) -0.2850(7) 0.14863(19) 0.0422(15) Uani 1 1 d .
H7 H -0.2059 -0.2201 0.1454 0.051 Uiso 1 1 calc R
C8 C -0.1389(11) -0.4057(7) 0.16866(19) 0.0466(17) Uani 1 1 d .
H8 H -0.2689 -0.4242 0.1790 0.056 Uiso 1 1 calc R
C9 C 0.0124(11) -0.4994(8) 0.17363(18) 0.0499(17) Uani 1 1 d .
H9 H -0.0116 -0.5822 0.1878 0.060 Uiso 1 1 calc R
C10 C 0.2003(10) -0.4719(6) 0.1578(2) 0.0435(16) Uani 1 1 d .
H10 H 0.3045 -0.5370 0.1611 0.052 Uiso 1 1 calc R
C11 C 0.2391(11) -0.3517(6) 0.13726(19) 0.0402(15) Uani 1 1 d .
H11 H 0.3681 -0.3350 0.1262 0.048 Uiso 1 1 calc R
C12 C 0.0350(10) 0.1845(6) 0.11326(18) 0.0338(13) Uani 1 1 d .
C13 C 0.0560(9) 0.2993(6) 0.08393(16) 0.0293(12) Uani 1 1 d .
C14 C -0.0985(9) 0.3937(6) 0.08015(17) 0.0313(13) Uani 1 1 d .
H14 H -0.2149 0.3866 0.0965 0.038 Uiso 1 1 calc R
C15 C -0.0806(9) 0.4974(6) 0.05237(16) 0.0328(12) Uani 1 1 d .
C16 C 0.0815(9) 0.5111(6) 0.02667(17) 0.0358(13) Uani 1 1 d .
H16 H 0.0905 0.5831 0.0075 0.043 Uiso 1 1 calc R
C17 C 0.2283(9) 0.4140(6) 0.03064(18) 0.0340(13) Uani 1 1 d .
C18 C 0.2230(9) 0.3102(6) 0.05905(17) 0.0302(12) Uani 1 1 d .
H18 H 0.3311 0.2476 0.0615 0.036 Uiso 1 1 calc R
C19 C 0.2788(13) 0.1680(8) 0.2134(2) 0.055(2) Uani 1 1 d .
H19A H 0.2413 0.2415 0.1947 0.083 Uiso 1 1 calc R
H19B H 0.4246 0.1567 0.2133 0.083 Uiso 1 1 calc R
H19C H 0.2342 0.1913 0.2408 0.083 Uiso 1 1 calc R
C20 C -0.1128(10) 0.0118(9) 0.2113(2) 0.0508(17) Uani 1 1 d .
H20A H -0.1261 0.0397 0.2396 0.076 Uiso 1 1 calc R
H20B H -0.1719 -0.0791 0.2077 0.076 Uiso 1 1 calc R
H20C H -0.1824 0.0777 0.1939 0.076 Uiso 1 1 calc R
C21 C 0.2819(12) -0.1372(7) 0.2255(2) 0.0455(17) Uani 1 1 d .
H21A H 0.4242 -0.1409 0.2183 0.068 Uiso 1 1 calc R
H21B H 0.2177 -0.2239 0.2183 0.068 Uiso 1 1 calc R
H21C H 0.2685 -0.1216 0.2547 0.068 Uiso 1 1 calc R

loop_
_atom_site_aniso_label
_atom_site_aniso_U_11
_atom_site_aniso_U_22
_atom_site_aniso_U_33
_atom_site_aniso_U_23
_atom_site_aniso_U_13
_atom_site_aniso_U_12
Si1 0.0313(8) 0.0343(8) 0.0387(8) 0.0013(7) -0.0016(7) 0.0029(8)
O1 0.027(2) 0.034(2) 0.046(2) 0.0054(17) 0.0002(18) 0.0031(19)
O2 0.034(3) 0.046(3) 0.069(3) 0.018(2) 0.013(2) 0.006(2)
O3 0.035(3) 0.052(3) 0.058(3) -0.006(2) 0.009(2) 0.007(2)
O4 0.048(3) 0.088(4) 0.065(3) 0.031(3) 0.020(2) 0.005(3)
O5 0.060(4) 0.043(3) 0.075(3) 0.015(2) 0.006(3) 0.016(3)
O6 0.035(3) 0.040(2) 0.072(3) -0.002(2) 0.005(2) 0.015(2)
N1 0.024(3) 0.042(3) 0.046(3) 0.002(2) 0.007(2) -0.006(2)
N2 0.045(3) 0.037(3) 0.047(3) -0.003(2) -0.003(3) 0.002(3)
C1 0.025(3) 0.032(3) 0.045(3) 0.004(3) -0.002(2) 0.007(3)
C2 0.030(3) 0.031(3) 0.041(3) -0.001(2) -0.001(3) 0.009(3)
C3 0.040(4) 0.046(3) 0.040(3) 0.003(3) -0.003(3) 0.003(3)
C4 0.034(3) 0.036(3) 0.060(4) 0.003(3) 0.006(3) 0.007(3)
C5 0.016(3) 0.037(3) 0.057(4) 0.006(3) -0.004(3) 0.007(2)
C6 0.029(3) 0.024(3) 0.042(3) -0.005(2) -0.003(3) -0.001(2)
C7 0.029(3) 0.054(4) 0.043(3) -0.007(3) -0.002(3) 0.009(3)
C8 0.043(4) 0.049(4) 0.047(4) -0.003(3) 0.009(3) -0.006(4)
C9 0.062(5) 0.046(3) 0.042(4) 0.004(3) 0.003(3) -0.005(4)
C10 0.040(4) 0.032(3) 0.059(4) -0.002(3) -0.006(3) 0.009(3)
C11 0.041(4) 0.034(3) 0.046(4) -0.006(3) 0.001(3) -0.006(3)
C12 0.028(3) 0.025(3) 0.048(3) 0.002(2) 0.002(3) 0.003(3)
C13 0.026(3) 0.026(3) 0.036(3) -0.001(2) -0.001(2) 0.001(2)
C14 0.026(3) 0.028(3) 0.040(3) -0.003(2) -0.001(2) 0.001(2)
C15 0.033(3) 0.026(2) 0.040(3) -0.002(3) -0.002(2) 0.006(3)
C16 0.041(3) 0.030(3) 0.036(3) 0.001(2) -0.002(3) -0.005(3)
C17 0.029(3) 0.034(3) 0.039(3) -0.003(2) 0.004(3) 0.002(3)
C18 0.023(3) 0.026(3) 0.041(3) -0.004(2) 0.001(2) 0.006(2)
C19 0.058(5) 0.058(5) 0.050(4) -0.007(3) -0.007(4) -0.005(4)
C20 0.039(4) 0.069(5) 0.044(3) -0.001(3) 0.002(3) -0.007(4)
C21 0.054(5) 0.039(3) 0.043(4) 0.007(3) 0.001(3) 0.020(3)

loop_
_atom_type_symbol
_atom_type_description
_atom_type_scat_dispersion_real
_atom_type_scat_dispersion_imag
_atom_type_scat_source
C C 0.0181 0.0091 'International Tables Vol C Tables 4.2.6.8 and 6.1.1.4'
H H 0.0000 0.0000 'International Tables Vol C Tables 4.2.6.8 and 6.1.1.4'
N N 0.0311 0.0180 'International Tables Vol C Tables 4.2.6.8 and 6.1.1.4'
O O 0.0492 0.0322 'International Tables Vol C Tables 4.2.6.8 and 6.1.1.4'
Si Si 0.2541 0.3302 'International Tables Vol C Tables 4.2.6.8 and 6.1.1.4'

loop_
_geom_angle_atom_site_label_1
_geom_angle_atom_site_label_2
_geom_angle_atom_site_label_3
_geom_angle
C19 Si1 C20 108.9(4)
C19 Si1 C21 107.7(3)
C20 Si1 C21 108.9(4)
C19 Si1 C1 105.3(3)
C20 Si1 C1 117.1(3)
C21 Si1 C1 108.6(3)
C12 O1 C1 121.5(4)
O4 N1 O3 124.1(5)
O4 N1 C17 117.7(5)
O3 N1 C17 118.1(5)
O5 N2 O6 123.7(6)
O5 N2 C15 118.4(6)
O6 N2 C15 117.9(5)
O1 C1 C5 101.1(5)
O1 C1 C2 106.0(4)
C5 C1 C2 101.7(5)
O1 C1 Si1 112.0(4)
C5 C1 Si1 109.9(4)
C2 C1 Si1 123.4(4)
C6 C2 C3 113.9(5)
C6 C2 C1 112.3(5)
C3 C2 C1 103.5(5)
C6 C2 H2 109.0
C3 C2 H2 109.0
C1 C2 H2 109.0
C2 C3 C4 106.9(5)
C2 C3 H3A 110.3
C4 C3 H3A 110.3
C2 C3 H3B 110.3
C4 C3 H3B 110.3
H3A C3 H3B 108.6
C5 C4 C3 105.6(5)
C5 C4 H4A 110.6
C3 C4 H4A 110.6
C5 C4 H4B 110.6
C3 C4 H4B 110.6
H4A C4 H4B 108.7
C4 C5 C1 105.2(5)
C4 C5 H5A 110.7
C1 C5 H5A 110.7
C4 C5 H5B 110.7
C1 C5 H5B 110.7
H5A C5 H5B 108.8
C11 C6 C7 119.2(6)
C11 C6 C2 122.3(5)
C7 C6 C2 118.5(5)
C8 C7 C6 121.1(6)
C8 C7 H7 119.5
C6 C7 H7 119.5
C9 C8 C7 119.7(7)
C9 C8 H8 120.2
C7 C8 H8 120.2
C8 C9 C10 119.4(6)
C8 C9 H9 120.3
C10 C9 H9 120.3
C11 C10 C9 121.4(6)
C11 C10 H10 119.3
C9 C10 H10 119.3
C6 C11 C10 119.3(6)
C6 C11 H11 120.4
C10 C11 H11 120.4
O2 C12 O1 126.5(5)
O2 C12 C13 122.9(5)
O1 C12 C13 110.6(5)
C18 C13 C14 119.5(5)
C18 C13 C12 121.2(5)
C14 C13 C12 119.3(5)
C15 C14 C13 119.1(5)
C15 C14 H14 120.5
C13 C14 H14 120.5
C14 C15 C16 123.4(5)
C14 C15 N2 119.2(5)
C16 C15 N2 117.4(5)
C17 C16 C15 115.7(5)
C17 C16 H16 122.1
C15 C16 H16 122.1
C16 C17 C18 123.7(6)
C16 C17 N1 118.7(5)
C18 C17 N1 117.6(5)
C17 C18 C13 118.6(5)
C17 C18 H18 120.7
C13 C18 H18 120.7
Si1 C19 H19A 109.5
Si1 C19 H19B 109.5
H19A C19 H19B 109.5
Si1 C19 H19C 109.5
H19A C19 H19C 109.5
H19B C19 H19C 109.5
Si1 C20 H20A 109.5
Si1 C20 H20B 109.5
H20A C20 H20B 109.5
Si1 C20 H20C 109.5
H20A C20 H20C 109.5
H20B C20 H20C 109.5
Si1 C21 H21A 109.5
Si1 C21 H21B 109.5
H21A C21 H21B 109.5
Si1 C21 H21C 109.5
H21A C21 H21C 109.5
H21B C21 H21C 109.5

loop_
_geom_bond_atom_site_label_1
_geom_bond_atom_site_label_2
_geom_bond_distance
Si1 C19 1.854(8)
Si1 C20 1.870(7)
Si1 C21 1.878(6)
Si1 C1 1.943(6)
O1 C12 1.320(7)
O1 C1 1.496(7)
O2 C12 1.209(8)
O3 N1 1.222(7)
O4 N1 1.201(7)
O5 N2 1.213(7)
O6 N2 1.232(7)
N1 C17 1.485(8)
N2 C15 1.470(8)
C1 C5 1.543(8)
C1 C2 1.562(9)
C2 C6 1.521(8)
C2 C3 1.541(9)
C2 H2 1.0000
C3 C4 1.552(9)
C3 H3A 0.9900
C3 H3B 0.9900
C4 C5 1.511(10)
C4 H4A 0.9900
C4 H4B 0.9900
C5 H5A 0.9900
C5 H5B 0.9900
C6 C11 1.380(9)
C6 C7 1.396(9)
C7 C8 1.378(10)
C7 H7 0.9500
C8 C9 1.373(10)
C8 H8 0.9500
C9 C10 1.386(10)
C9 H9 0.9500
C10 C11 1.382(9)
C10 H10 0.9500
C11 H11 0.9500
C12 C13 1.491(8)
C13 C18 1.390(8)
C13 C14 1.390(8)
C14 C15 1.373(8)
C14 H14 0.9500
C15 C16 1.383(8)
C16 C17 1.372(9)
C16 H16 0.9500
C17 C18 1.384(8)
C18 H18 0.9500
C19 H19A 0.9800
C19 H19B 0.9800
C19 H19C 0.9800
C20 H20A 0.9800
C20 H20B 0.9800
C20 H20C 0.9800
C21 H21A 0.9800
C21 H21B 0.9800
C21 H21C 0.9800

loop_
_geom_torsion_atom_site_label_1
_geom_torsion_atom_site_label_2
_geom_torsion_atom_site_label_3
_geom_torsion_atom_site_label_4
_geom_torsion
C12 O1 C1 C5 175.7(5)
C12 O1 C1 C2 69.9(6)
C12 O1 C1 Si1 -67.3(6)
C19 Si1 C1 O1 -40.6(5)
C20 Si1 C1 O1 80.6(5)
C21 Si1 C1 O1 -155.7(4)
C19 Si1 C1 C5 71.0(5)
C20 Si1 C1 C5 -167.9(5)
C21 Si1 C1 C5 -44.1(5)
C19 Si1 C1 C2 -169.1(5)
C20 Si1 C1 C2 -47.9(6)
C21 Si1 C1 C2 75.8(5)
O1 C1 C2 C6 -169.3(4)
C5 C1 C2 C6 85.4(6)
Si1 C1 C2 C6 -38.3(7)
O1 C1 C2 C3 67.5(5)
C5 C1 C2 C3 -37.9(6)
Si1 C1 C2 C3 -161.6(4)
C6 C2 C3 C4 -100.2(6)
C1 C2 C3 C4 22.0(6)
C2 C3 C4 C5 2.9(7)
C3 C4 C5 C1 -27.2(7)
O1 C1 C5 C4 -68.5(6)
C2 C1 C5 C4 40.6(6)
Si1 C1 C5 C4 173.0(4)
C3 C2 C6 C11 36.1(8)
C1 C2 C6 C11 -81.1(7)
C3 C2 C6 C7 -144.2(6)
C1 C2 C6 C7 98.6(6)
C11 C6 C7 C8 0.9(9)
C2 C6 C7 C8 -178.9(6)
C6 C7 C8 C9 0.5(10)
C7 C8 C9 C10 -1.1(10)
C8 C9 C10 C11 0.4(10)
C7 C6 C11 C10 -1.5(9)
C2 C6 C11 C10 178.2(6)
C9 C10 C11 C6 0.9(10)
C1 O1 C12 O2 11.6(9)
C1 O1 C12 C13 -168.7(5)
O2 C12 C13 C18 -165.3(6)
O1 C12 C13 C18 14.9(8)
O2 C12 C13 C14 11.7(9)
O1 C12 C13 C14 -168.0(5)
C18 C13 C14 C15 -1.3(8)
C12 C13 C14 C15 -178.4(5)
C13 C14 C15 C16 2.2(9)
C13 C14 C15 N2 -178.0(5)
O5 N2 C15 C14 173.2(6)
O6 N2 C15 C14 -5.6(8)
O5 N2 C15 C16 -7.0(8)
O6 N2 C15 C16 174.2(5)
C14 C15 C16 C17 -0.5(8)
N2 C15 C16 C17 179.6(5)
C15 C16 C17 C18 -2.1(9)
C15 C16 C17 N1 176.6(5)
O4 N1 C17 C16 -17.6(8)
O3 N1 C17 C16 165.9(6)
O4 N1 C17 C18 161.1(6)
O3 N1 C17 C18 -15.4(8)
C16 C17 C18 C13 2.9(9)
N1 C17 C18 C13 -175.8(5)
C14 C13 C18 C17 -1.1(8)
C12 C13 C18 C17 176.0(5)
